data_2004819
loop_
_publ_author_name
'Wieczorek, M. W.'
'B\/laszczyk, J.'
'Kr\'ol, B. W.'

_publ_section_title
;
 Effects of Cation Interactions on Sugar Anion Conformation in
 Complexes of Lactobionate and Gluconate with Calcium, Sodium or
 Potassium
;
_journal_issue 5
_journal_name_full 'Acta Crystallographica Section C'
_journal_page_first 1193
_journal_page_last 1198
_journal_paper_doi 10.1107/S0108270195011930
_journal_volume 52
_journal_year 1996
_chemical_formula_moiety 'C12 H21 O12 , Na , H2 O'
_chemical_formula_sum 'C12 H23 Na O13'
_chemical_formula_weight 398.3
_space_group_IT_number 19
_symmetry_cell_setting orthorhombic
_symmetry_space_group_name_Hall 'P 2ac 2ab'
_symmetry_space_group_name_H-M 'P 21 21 21'
_atom_type_scat_source SHELXTL/PC
_cell_angle_alpha 90
_cell_angle_beta 90
_cell_angle_gamma 90
_cell_formula_units_Z 4
_cell_length_a 9.2358(9)
_cell_length_b 10.4021(6)
_cell_length_c 16.7994(5)
_cell_measurement_reflns_used 25
_cell_measurement_temperature 293
_cell_measurement_theta_max 28.0
_cell_measurement_theta_min 21.7
_cell_volume 1613.95(19)
_computing_cell_refinement CAD4
_computing_data_collection 'CAD-4 (Schagen, 1989)'
_computing_data_reduction 'CAD4-SDP (Frenz, 1983)'
_computing_molecular_graphics SHELXTL/PC
_computing_publication_material 'SHELXTL/PC; (Vickovic, 1988)'
_computing_structure_refinement SHELXTL/PC
_computing_structure_solution 'SHELXTL/PC (Sheldrick, 1991)'
_diffrn_measurement_device 'Enraf-Nonius CAD-4'
_diffrn_measurement_method '\w/2\q scans'
_diffrn_radiation_type CuK\a
_diffrn_radiation_wavelength 1.54184
_diffrn_reflns_av_R_equivalents 0.0173
_diffrn_reflns_limit_h_max 0
_diffrn_reflns_limit_h_min -11
_diffrn_reflns_limit_k_max 13
_diffrn_reflns_limit_k_min 0
_diffrn_reflns_limit_l_max 0
_diffrn_reflns_limit_l_min -21
_diffrn_reflns_number 1932
_diffrn_reflns_theta_max 75
_diffrn_standards_decay_% 1.7
_diffrn_standards_interval_time 60
_diffrn_standards_number 3
_exptl_absorpt_coefficient_mu 1.49
_exptl_absorpt_correction_type none
_exptl_crystal_colour colourless
_exptl_crystal_density_diffrn 1.639(2)
_exptl_crystal_description plate
_exptl_crystal_size_max 0.62
_exptl_crystal_size_mid 0.45
_exptl_crystal_size_min 0.30
_refine_diff_density_max 0.322
_refine_diff_density_min -0.198
_refine_ls_extinction_coef 0.007(2)
_refine_ls_extinction_method 'SHELXTL/PC (Sheldrick, 1991)'
_refine_ls_goodness_of_fit_obs 1.358
_refine_ls_hydrogen_treatment 'H atoms: see text'
_refine_ls_number_parameters 237
_refine_ls_number_reflns 1818
_refine_ls_R_factor_obs 0.0320
_refine_ls_shift/esd_max 0.034
_refine_ls_structure_factor_coef F
_refine_ls_weighting_details 'w = 1/[\s^2^(F)+0.001627F^2^]'
_refine_ls_weighting_scheme calc
_refine_ls_wR_factor_obs 0.0574
_reflns_number_observed 1818
_reflns_number_total 1857
_reflns_observed_criterion I>3\s(I)
_cod_data_source_file ab1260.cif
_cod_data_source_block 3
_cod_depositor_comments
;
The following automatic conversions were performed:

'_refine_ls_weighting_scheme' value ' 1/[\s^2^(F)+0.001627F^2^]' was
changed to 'calc'. New tag '_refine_ls_weighting_details' was
created. The value of the new tag was set to 'w =
1/[\s^2^(F)+0.001627F^2^]'.

Automatic conversion script
Id: cif_fix_values 3143 2015-03-26 13:38:13Z robertas 
;
_cod_original_cell_volume 1613.9(2)
_cod_database_code 2004819

loop_
_symmetry_equiv_pos_as_xyz
x,y,z
1/2-x,-y,1/2+z
-x,1/2+y,1/2-z
1/2+x,1/2-y,-z

loop_
_atom_site_label
_atom_site_fract_x
_atom_site_fract_y
_atom_site_fract_z
_atom_site_U_iso_or_equiv
Na .19300(10) .04630(10) .98100(10) .0257(3)
O1 -.0439(2) -.0214(2) 1.03700(10) .0210(4)
O2 .1250(3) -0.2288(2) 1.18390(10) .0337(4)
O3 .1747(2) .0274(2) 1.25030(10) .0310(5)
O4 .1284(2) .1643(2) 1.10250(10) .0293(4)
O5 -0.2368(3) .2726(2) 1.08470(10) .0377(4)
O6 .0779(2) -0.2046(2) 1.01350(10) .0193(4)
O7 -.0804(2) -0.5064(2) .94180(10) .0260(4)
O8 .1653(2) -0.2692(2) .85580(10) .0250(4)
O9 .0484(2) -.0197(2) .86620(10) .0277(4)
O10 -0.1353(3) -0.2144(2) .72390(10) .0387(4)
O11 .0249(2) -.0540(2) .71380(10) .0337(4)
O12 -0.1341(2) -0.4297(2) 1.09500(10) .0250(4)
O1W -0.2239(3) .1572(3) .80710(10) .0520(6)
C1 .0044(2) -0.1373(2) 1.07380(10) .0180(4)
C2 .1114(2) -0.1125(2) 1.14110(10) .0207(4)
C3 .0610(3) -.0034(3) 1.19550(10) .0233(4)
C4 .0122(3) .1137(2) 1.14860(10) .0237(4)
C5 -0.1056(3) .0689(2) 1.09130(10) .0213(4)
C6 -0.1704(3) .1743(3) 1.03920(10) .0263(4)
C7 -.0123(2) -0.2839(2) .96330(10) .0180(4)
C8 .0160(3) -0.2547(2) .87520(10) .0187(4)
C9 -.0411(3) -0.1251(2) .84430(10) .0200(4)
C10 -.0523(3) -0.1316(2) .75240(10) .0237(4)
C11 .0207(3) -0.4257(2) .98180(10) .0193(4)
C12 .0108(3) -0.4583(2) 1.06990(10) .0213(4)
H2 .2016(8) -0.2297(8) 1.2201(8) ?
H3 .2520(8) .0472(8) 1.2240(8) ?
H4 .1754(8) .2264(8) 1.1348(8) ?
H5 -0.2922(8) .2277(8) 1.1279(8) ?
H7 -.0457(8) -0.5281(8) .8904(8) ?
H8 .2201(8) -0.2069(8) .8812(8) ?
H9 .0722(8) .0125(8) .8215(8) ?
H12 -0.1465(8) -0.4538(8) 1.1445(8) ?
H1W -0.2171(8) .1614(8) .7501(8) ?
H2W -0.1323(8) .1256(8) .8256(8) ?
H11 -.0710(8) -0.1875(8) 1.1006(8) ?
H21 .2100(8) -.0898(8) 1.1160(8) ?
H31 -.0146(8) -.0347(8) 1.2326(8) ?
H41 -.0330(8) .1855(8) 1.1860(8) ?
H51 -0.1775(8) .0294(8) 1.1218(8) ?
H61 -.0913(8) .2210(8) 1.0107(8) ?
H62 -0.2386(8) .2334(8) 1.0063(8) ?
H71 -0.1161(8) -0.2648(8) .9778(8) ?
H81 -.0398(8) -0.3177(8) .8417(8) ?
H91 -0.1481(8) -0.1173(8) .8645(8) ?
H111 .1172(8) -0.4413(8) .9623(8) ?
H121 .0773(8) -0.4038(8) 1.0954(8) ?
H122 .0295(8) -0.5527(8) 1.0664(8) ?

loop_
_geom_angle_atom_site_label_1
_geom_angle_atom_site_label_2
_geom_angle_atom_site_label_3
_geom_angle_site_symmetry_1
_geom_angle_site_symmetry_3
_geom_angle
_geom_angle_publ_flag
O4 Na O9 . . 131.60(10) yes
O4 Na O12 . 4_547 149.90(10) yes
O1 Na O4 . . 67.20(10) yes
O1 Na O5 . 4_557 132.00(10) yes
O1 Na O6 . . 49.00(10) yes
O1 Na O9 . . 74.80(10) yes
O1 Na O12 . 4_547 130.60(10) yes
O4 Na O5 . 4_557 93.40(10) yes
O4 Na O6 . . 101.90(10) yes
O5 Na O6 4_557 . 161.70(10) yes
O5 Na O9 4_557 . 90.30(10) yes
O5 Na O12 4_557 . 88.30(10) yes
O6 Na O9 . . 72.10(10) yes
O6 Na O12 . 4_547 83.50(10) yes
O9 Na O12 . 4_547 78.50(10) yes
O1 Na O7 . 4_547 119.60(10) yes
O4 Na O7 . 4_547 81.60(10) yes
O5 Na O7 4_557 4_547 98.70(10) yes
O6 Na O7 . 4_547 93.50(10) yes
O7 Na O9 4_547 . 145.20(10) yes
O7 Na O12 4_547 4_547 68.40(10) yes
C1 O1 C5 . . 113.8(2) no
C1 O6 C7 . . 115.3(2) no
O1 C1 O6 . . 105.0(2) no
O1 C1 C2 . . 112.4(2) no
O6 C1 C2 . . 107.8(2) no
O2 C2 C1 . . 106.9(2) no
O2 C2 C3 . . 111.0(2) no
C1 C2 C3 . . 111.8(2) no
O3 C3 C2 . . 109.1(2) no
O3 C3 C4 . . 111.8(2) no
C2 C3 C4 . . 112.0(2) no
O4 C4 C3 . . 110.8(2) no
O4 C4 C5 . . 107.9(2) no
C3 C4 C5 . . 107.1(2) no
O1 C5 C4 . . 108.6(2) no
O1 C5 C6 . . 105.2(2) no
C4 C5 C6 . . 115.0(2) no
O5 C6 C5 . . 112.3(2) no
O6 C7 C8 . . 110.6(2) no
O6 C7 C11 . . 108.4(2) no
C8 C7 C11 . . 110.6(2) no
O8 C8 C7 . . 111.4(2) no
O8 C8 C9 . . 110.3(2) no
C7 C8 C9 . . 116.2(2) no
O9 C9 C8 . . 112.9(2) no
O9 C9 C10 . . 109.3(2) no
C8 C9 C10 . . 108.7(2) no
O10 C10 O11 . . 126.4(2) no
O10 C10 C9 . . 117.0(2) no
O11 C10 C9 . . 116.6(2) no
O7 C11 C7 . . 109.9(2) no
O7 C11 C12 . . 106.8(2) no
C7 C11 C12 . . 113.5(2) no
O12 C12 C11 . . 107.2(2) no
H2 O2 C2 . . 114.1(2) no
H3 O3 C3 . . 109.3(8) no
H4 O4 C4 . . 106.6(8) no
H5 O5 C6 . . 106.0(8) no
H7 O7 C11 . . 110.4(8) no
H8 O8 C8 . . 110.5(8) no
H9 O9 C9 . . 103.0(8) no
H12 O12 C12 . . 110.0(8) no

loop_
_geom_bond_atom_site_label_1
_geom_bond_atom_site_label_2
_geom_bond_site_symmetry_2
_geom_bond_distance
_geom_bond_publ_flag
Na O1 . 2.484(2) yes
Na O4 . 2.455(2) yes
Na O5 4_557 2.278(2) yes
Na O6 . 2.871(2) yes
Na O7 4_547 2.498(2) yes
Na O9 . 2.444(2) yes
Na O12 4_547 2.377(2) yes
O1 C1 . 1.426(3) no
O1 C5 . 1.428(3) no
O2 C2 . 1.413(3) no
O3 C3 . 1.433(3) no
O4 C4 . 1.424(3) no
O5 C6 . 1.416(3) no
O6 C1 . 1.406(3) no
O6 C7 . 1.444(3) no
O7 C11 . 1.424(3) no
O8 C8 . 1.425(3) no
O9 C9 . 1.422(3) no
O10 C10 . 1.249(3) no
O11 C10 . 1.257(3) no
O12 C12 . 1.434(3) no
C1 C2 . 1.524(3) no
C2 C3 . 1.530(3) no
C3 C4 . 1.519(3) no
C4 C5 . 1.526(3) no
C5 C6 . 1.525(3) no
C7 C8 . 1.533(2) no
C7 C11 . 1.538(3) no
C8 C9 . 1.538(3) no
C9 C10 . 1.549(2) no
C11 C12 . 1.521(2) no

loop_
_geom_torsion_atom_site_label_1
_geom_torsion_atom_site_label_2
_geom_torsion_atom_site_label_3
_geom_torsion_atom_site_label_4
_geom_torsion
_geom_torsion_publ_flag
O1 C1 O6 C7 -86.0(2) yes
O1 C1 C2 O2 166.8(2) yes
O1 C1 C2 C3 45.2(2) yes
O1 C5 C4 O4 56.1(2) yes
O1 C5 C4 C3 -63.2(2) yes
O1 C5 C6 O5 180.0(2) yes
O2 C2 C1 O6 -77.9(2) yes
O2 C2 C3 O3 68.9(2) yes
O2 C2 C3 C4 -166.8(2) yes
O3 C3 C2 C1 -171.9(2) yes
O3 C3 C4 O4 61.3(3) yes
O3 C3 C4 C5 178.7(2) yes
O4 C4 C3 C2 -61.5(2) yes
O4 C4 C5 C6 -61.5(2) yes
O5 C6 C5 C4 -60.5(3) yes
O6 C1 O1 C5 -172.3(2) yes
O6 C1 C2 C3 160.5(2) yes
O6 C7 C8 O8 55.6(2) yes
O6 C7 C8 C9 -71.9(2) yes
O6 C7 C11 O7 171.8(2) yes
O6 C7 C11 C12 52.3(2) yes
O7 C11 C7 C8 -66.8(2) yes
O7 C11 C12 O12 -61.5(2) yes
O8 C8 C7 C11 -64.5(2) yes
O8 C8 C9 O9 -49.8(2) yes
O8 C8 C9 C10 71.7(2) yes
O9 C9 C8 C7 78.2(2) yes
O9 C9 C10 O10 -175.4(2) yes
O9 C9 C10 O11 5.6(3) yes
O10 C10 C9 C8 60.9(3) yes
O11 C10 C9 C8 -118.1(2) yes
O12 C12 C11 C7 59.7(2) yes
C1 O1 C5 C4 64.9(2) yes
C1 O1 C5 C6 -171.5(2) yes
C1 O6 C7 C8 128.7(2) yes
C1 O6 C7 C11 -110.0(2) yes
C1 C2 C3 C4 -47.5(2) yes
C2 C1 O1 C5 -55.4(2) yes
C2 C1 O6 C7 154.0(2) yes
C2 C3 C4 C5 55.9(2) yes
C3 C4 C5 C6 179.2(2) yes
C7 C8 C9 C10 -160.4(2) yes
C8 C7 C11 C12 173.7(2) yes
C9 C8 C7 C11 168.0(2) yes
